data_7205892
loop_
_publ_author_name
'Zhao, Junwei'
'Shi, Dongying'
'Chen, Lijuan'
'Ma, Pengtao'
'Wang, Jingping'
'Niu, Jingyang'

_publ_section_title
;
 Two 1-D multi-nickel substituted arsenotungstate aggregates
;
_journal_issue 10
_journal_name_full CrystEngComm
_journal_page_first 3462
_journal_paper_doi 10.1039/c0ce00983k
_journal_volume 13
_journal_year 2011
_chemical_formula_sum 'C24 H172 As4 N24 Ni24 O174 W34'
_chemical_formula_weight 11541.48
_chemical_name_systematic
;
?
;
_space_group_IT_number 2
_symmetry_cell_setting triclinic
_symmetry_space_group_name_Hall '-P 1'
_symmetry_space_group_name_H-M 'P -1'
_atom_sites_solution_hydrogens geom
_atom_sites_solution_primary direct
_atom_sites_solution_secondary difmap
_audit_creation_method SHELXL-97
_cell_angle_alpha 92.501(4)
_cell_angle_beta 103.026(4)
_cell_angle_gamma 110.987(4)
_cell_formula_units_Z 1
_cell_length_a 14.440(4)
_cell_length_b 17.799(4)
_cell_length_c 19.906(5)
_cell_measurement_reflns_used 23415
_cell_measurement_temperature 296(2)
_cell_measurement_theta_max 25.00
_cell_measurement_theta_min 1.77
_cell_volume 4610(2)
_computing_cell_refinement 'Bruker SMART'
_computing_data_collection 'Bruker SMART'
_computing_data_reduction 'Bruker SAINT'
_computing_molecular_graphics 'Bruker SHELXTL'
_computing_publication_material 'Bruker SHELXTL'
_computing_structure_refinement 'SHELXL-97 (Sheldrick, 1997)'
_computing_structure_solution 'SHELXS-97 (Sheldrick, 1990)'
_diffrn_ambient_temperature 296(2)
_diffrn_measured_fraction_theta_full 0.988
_diffrn_measured_fraction_theta_max 0.988
_diffrn_measurement_device_type 'CCD area detector'
_diffrn_measurement_method 'phi and omega scans'
_diffrn_radiation_monochromator graphite
_diffrn_radiation_source 'fine-focus sealed tube'
_diffrn_radiation_type MoK\a
_diffrn_radiation_wavelength 0.71073
_diffrn_reflns_av_R_equivalents 0.0354
_diffrn_reflns_av_sigmaI/netI 0.0711
_diffrn_reflns_limit_h_max 16
_diffrn_reflns_limit_h_min -17
_diffrn_reflns_limit_k_max 17
_diffrn_reflns_limit_k_min -21
_diffrn_reflns_limit_l_max 23
_diffrn_reflns_limit_l_min -21
_diffrn_reflns_number 23415
_diffrn_reflns_theta_full 25.00
_diffrn_reflns_theta_max 25.00
_diffrn_reflns_theta_min 1.77
_exptl_absorpt_coefficient_mu 24.328
_exptl_absorpt_correction_T_max 0.1213
_exptl_absorpt_correction_T_min 0.0323
_exptl_absorpt_correction_type multi-scan
_exptl_absorpt_process_details SADABS
_exptl_crystal_colour green
_exptl_crystal_density_diffrn 4.157
_exptl_crystal_density_method 'not measured'
_exptl_crystal_description prism
_exptl_crystal_F_000 5196
_exptl_crystal_size_max 0.45
_exptl_crystal_size_mid 0.18
_exptl_crystal_size_min 0.15
_refine_diff_density_max 3.639
_refine_diff_density_min -2.491
_refine_diff_density_rms 0.351
_refine_ls_extinction_method none
_refine_ls_goodness_of_fit_ref 1.017
_refine_ls_hydrogen_treatment constr
_refine_ls_matrix_type full
_refine_ls_number_parameters 1272
_refine_ls_number_reflns 16031
_refine_ls_number_restraints 872
_refine_ls_restrained_S_all 0.993
_refine_ls_R_factor_all 0.0642
_refine_ls_R_factor_gt 0.0412
_refine_ls_shift/su_max 0.001
_refine_ls_shift/su_mean 0.000
_refine_ls_structure_factor_coef Fsqd
_refine_ls_weighting_details 'calc w=1/[\s^2^(Fo^2^)+(0.0339P)^2^+0.0000P] where P=(Fo^2^+2Fc^2^)/3'
_refine_ls_weighting_scheme calc
_refine_ls_wR_factor_gt 0.0863
_refine_ls_wR_factor_ref 0.0959
_reflns_number_gt 11899
_reflns_number_total 16031
_reflns_threshold_expression >2sigma(I)
_cod_data_source_file c0ce00983k.txt
_cod_data_source_block 1
_cod_depositor_comments
;
The following automatic conversions were performed:
'_symmetry_cell_setting' value 'Triclinic' changed to 'triclinic'
according to '/home/saulius/struct/CIF-dictionaries/cif_core.dic'
dictionary named 'cif_core.dic' version 2.4.1 from
2010-06-29.

'_exptl_absorpt_correction_type' value 'Multi-scan' changed
to 'multi-scan' according to
'/home/saulius/struct/CIF-dictionaries/cif_core.dic' dictionary named
'cif_core.dic' version 2.4.1 from 2010-06-29.

Automatic conversion script
Id: cif_fix_enum 1555 2011-01-17 13:19:09Z saulius 
;
_cod_original_cell_volume 4609.9(19)
_cod_original_sg_symbol_H-M P-1
_cod_database_code 7205892

loop_
_symmetry_equiv_pos_as_xyz
'x, y, z'
'-x, -y, -z'

loop_
_atom_site_label
_atom_site_type_symbol
_atom_site_fract_x
_atom_site_fract_y
_atom_site_fract_z
_atom_site_U_iso_or_equiv
_atom_site_adp_type
_atom_site_occupancy
_atom_site_symmetry_multiplicity
_atom_site_calc_flag
_atom_site_refinement_flags
_atom_site_disorder_assembly
_atom_site_disorder_group
W1 W 0.37964(4) -0.38256(4) 0.39478(3) 0.01925(14) Uani 1 1 d U . .
W2 W 0.53017(4) -0.47827(3) 0.31744(3) 0.01945(14) Uani 1 1 d U . .
W3 W 0.27721(4) -0.48680(4) 0.21075(3) 0.02008(14) Uani 1 1 d U . .
W4 W 0.38603(5) -0.39946(4) 0.08205(3) 0.02025(14) Uani 1 1 d U . .
W5 W 0.25322(4) -0.31236(4) 0.15727(3) 0.01868(14) Uani 1 1 d U . .
W6 W 0.35875(4) -0.20736(4) 0.33884(3) 0.01736(14) Uani 1 1 d U . .
W7 W 0.59151(4) -0.20345(3) 0.43086(3) 0.01482(13) Uani 1 1 d U . .
W8 W 0.73928(4) -0.29836(3) 0.35109(3) 0.01516(13) Uani 1 1 d U . .
W9 W 0.63642(5) -0.39706(4) 0.18536(3) 0.01957(14) Uani 1 1 d U . .
W10 W 0.54027(4) -0.13516(3) -0.05585(3) 0.01474(13) Uani 1 1 d U . .
W11 W 0.60364(4) 0.05939(3) -0.02533(3) 0.01313(13) Uani 1 1 d U . .
W12 W 0.94414(4) -0.06380(3) 0.16633(3) 0.01571(13) Uani 1 1 d U . .
W13 W 1.03609(4) 0.03346(3) 0.33264(3) 0.01332(13) Uani 1 1 d U . .
W14 W 0.88711(4) 0.13171(3) 0.41243(3) 0.01313(13) Uani 1 1 d U . .
W15 W 0.65645(4) 0.12434(3) 0.31540(3) 0.01510(13) Uani 1 1 d U . .
W16 W 0.87482(4) 0.24671(3) 0.27288(3) 0.01464(13) Uani 1 1 d U . .
W17 W 1.02736(4) 0.14710(3) 0.19265(3) 0.01468(13) Uani 1 1 d U . .
As1 As 0.50155(10) -0.29342(8) 0.25620(7) 0.0123(3) Uani 1 1 d U . .
As2 As 0.78990(10) 0.02387(8) 0.23729(7) 0.0107(3) Uani 1 1 d U . .
Ni1 Ni 0.98646(14) 0.27211(12) 0.57412(10) 0.0236(4) Uani 1 1 d U . .
Ni2 Ni 1.07648(13) 0.22375(11) 0.34934(9) 0.0169(4) Uani 1 1 d U . .
Ni3 Ni 0.70482(14) -0.06512(12) 0.59586(10) 0.0231(4) Uani 1 1 d U . .
Ni4 Ni 0.84818(13) 0.22160(11) 0.09071(9) 0.0198(4) Uani 1 1 d U . .
Ni5 Ni 0.78911(13) 0.03300(11) 0.07082(9) 0.0173(4) Uani 1 1 d U . .
Ni6 Ni 0.66340(13) 0.11750(11) 0.13861(9) 0.0154(4) Uani 1 1 d U . .
Ni7 Ni 0.62158(13) -0.26351(11) 0.06400(9) 0.0182(4) Uani 1 1 d U . .
Ni8 Ni 0.49910(13) -0.17995(10) 0.12754(9) 0.0151(4) Uani 1 1 d U . .
Ni9 Ni 0.37510(13) -0.10292(11) 0.19320(9) 0.0162(4) Uani 1 1 d U . .
Ni10 Ni 0.58373(12) -0.09175(10) 0.28544(9) 0.0133(4) Uani 1 1 d U . .
Ni11 Ni 0.71584(13) -0.17815(10) 0.21572(9) 0.0156(4) Uani 1 1 d U . .
Ni12 Ni 0.79836(12) -0.08696(10) 0.37030(9) 0.0129(4) Uani 1 1 d U . .
O1 O 0.3212(7) -0.4434(6) 0.4499(5) 0.027(3) Uani 1 1 d U . .
O2 O 0.3145(7) -0.3059(6) 0.3846(5) 0.024(2) Uani 1 1 d U . .
O3 O 0.2969(7) -0.4373(6) 0.3036(5) 0.024(2) Uani 1 1 d U . .
O4 O 0.4967(7) -0.3026(6) 0.4577(5) 0.020(2) Uani 1 1 d U . .
O5 O 0.4698(6) -0.2769(5) 0.3312(4) 0.0107(19) Uani 1 1 d U . .
O6 O 0.4727(7) -0.4313(5) 0.3764(5) 0.021(2) Uani 1 1 d U . .
O7 O 0.5194(8) -0.5705(6) 0.3455(6) 0.037(3) Uani 1 1 d U . .
O8 O 0.5856(6) -0.4841(5) 0.2395(5) 0.015(2) Uani 1 1 d U . .
O9 O 0.6636(6) -0.4102(6) 0.3700(5) 0.016(2) Uani 1 1 d U . .
O10 O 0.5752(7) -0.3466(5) 0.2725(5) 0.017(2) Uani 1 1 d U . .
O11 O 0.3992(7) -0.5063(6) 0.2485(5) 0.026(2) Uani 1 1 d U . .
O12 O 0.1832(8) -0.5803(6) 0.2067(5) 0.033(3) Uani 1 1 d U . .
O13 O 0.1984(7) -0.4231(6) 0.1800(5) 0.022(2) Uani 1 1 d U . .
O14 O 0.3926(6) -0.3525(5) 0.1992(5) 0.017(2) Uani 1 1 d U . .
O15 O 0.3027(7) -0.4922(5) 0.1219(5) 0.020(2) Uani 1 1 d U . .
O16 O 0.3619(7) -0.4425(6) -0.0012(5) 0.029(3) Uani 1 1 d U . .
O17 O 0.4736(7) -0.2957(5) 0.0839(5) 0.019(2) Uani 1 1 d U . .
O18 O 0.5005(7) -0.4281(6) 0.1277(5) 0.026(2) Uani 1 1 d U . .
O19 O 0.2739(7) -0.3640(6) 0.0765(5) 0.022(2) Uani 1 1 d U . .
O20 O 0.1397(7) -0.2991(6) 0.1226(5) 0.029(3) Uani 1 1 d U . .
O21 O 0.3537(6) -0.2184(6) 0.1491(5) 0.020(2) Uani 1 1 d U . .
O22 O 0.2738(7) -0.2767(6) 0.2534(5) 0.020(2) Uani 1 1 d U . .
O23 O 0.2786(7) -0.1632(6) 0.3599(5) 0.023(2) Uani 1 1 d U . .
O24 O 0.4321(7) -0.1346(5) 0.2900(5) 0.019(2) Uani 1 1 d U . .
O25 O 0.6622(7) -0.1571(6) 0.5138(5) 0.020(2) Uani 1 1 d U . .
O26 O 0.6450(6) -0.1289(5) 0.3763(4) 0.012(2) Uani 1 1 d U . .
O27 O 0.6650(6) -0.2665(5) 0.4100(4) 0.015(2) Uani 1 1 d U . .
O28 O 0.7593(7) -0.2033(6) 0.3151(5) 0.019(2) Uani 1 1 d U . .
O29 O 0.7515(7) -0.3522(5) 0.2733(5) 0.017(2) Uani 1 1 d U . .
O30 O 0.6900(8) -0.4417(6) 0.1342(5) 0.029(3) Uani 1 1 d U . .
O31 O 0.6704(7) -0.2936(6) 0.1641(5) 0.022(2) Uani 1 1 d U . .
O32 O 0.5620(6) -0.2056(5) 0.2301(4) 0.013(2) Uani 1 1 d U . .
O33 O 0.6457(6) -0.1583(5) 0.1240(4) 0.016(2) Uani 1 1 d U . .
O34 O 0.4595(6) -0.1315(5) 0.0372(4) 0.014(2) Uani 1 1 d U . .
O35 O 0.5756(7) -0.2112(6) -0.0183(5) 0.021(2) Uani 1 1 d U . .
O36 O 0.5942(7) -0.1220(6) -0.1275(5) 0.023(2) Uani 1 1 d U . .
O37 O 0.6419(6) -0.0367(5) 0.0061(5) 0.016(2) Uani 1 1 d U . .
O38 O 0.4770(7) -0.0379(5) -0.0643(4) 0.015(2) Uani 1 1 d U . .
O39 O 0.6594(6) 0.0717(5) -0.0951(5) 0.015(2) Uani 1 1 d U . .
O40 O 0.7153(6) 0.1148(5) 0.0498(4) 0.015(2) Uani 1 1 d U . .
O41 O 0.7228(7) 0.0258(6) 0.1569(5) 0.020(2) Uani 1 1 d U . .
O42 O 0.8505(7) -0.0484(6) 0.0973(5) 0.022(2) Uani 1 1 d U . .
O43 O 0.8008(7) 0.2105(5) 0.1827(4) 0.016(2) Uani 1 1 d U . .
O44 O 0.9140(7) 0.1349(6) 0.1242(5) 0.020(2) Uani 1 1 d U . .
O45 O 0.5951(7) 0.1921(6) 0.1022(5) 0.021(2) Uani 1 1 d U . .
O46 O 0.6103(7) 0.1086(5) 0.2224(5) 0.021(2) Uani 1 1 d U . .
O47 O 1.0432(7) 0.0553(6) 0.1584(5) 0.024(2) Uani 1 1 d U . .
O48 O 0.9115(6) 0.0323(5) 0.2360(5) 0.014(2) Uani 1 1 d U . .
O49 O 0.8561(7) -0.1403(6) 0.2021(5) 0.026(2) Uani 1 1 d U . .
O50 O 0.9998(8) -0.1169(6) 0.1245(5) 0.028(3) Uani 1 1 d U . .
O51 O 1.0509(6) -0.0284(5) 0.2610(4) 0.014(2) Uani 1 1 d U . .
O52 O 0.9381(6) -0.0477(5) 0.3555(5) 0.017(2) Uani 1 1 d U . .
O53 O 1.1019(6) 0.1346(6) 0.2869(4) 0.016(2) Uani 1 1 d U . .
O54 O 0.9925(6) 0.1125(5) 0.3752(5) 0.017(2) Uani 1 1 d U . .
O55 O 0.8002(6) 0.1035(5) 0.2933(4) 0.012(2) Uani 1 1 d U . .
O56 O 0.8319(6) 0.0257(5) 0.4163(4) 0.015(2) Uani 1 1 d U . .
O57 O 0.9567(7) 0.1727(6) 0.4983(5) 0.019(2) Uani 1 1 d U . .
O58 O 0.7700(7) 0.1528(5) 0.4061(4) 0.016(2) Uani 1 1 d U . .
O59 O 0.9439(6) 0.2348(5) 0.3699(5) 0.016(2) Uani 1 1 d U . .
O60 O 0.5739(8) 0.1625(6) 0.3424(5) 0.028(3) Uani 1 1 d U . .
O61 O 0.6118(7) 0.0201(6) 0.3301(5) 0.022(2) Uani 1 1 d U . .
O62 O 0.7612(7) 0.2366(5) 0.3041(5) 0.017(2) Uani 1 1 d U . .
O63 O 0.9325(7) 0.3487(6) 0.2741(5) 0.028(3) Uani 1 1 d U . .
O64 O 0.9791(6) 0.2076(5) 0.2527(4) 0.016(2) Uani 1 1 d U . .
O65 O 1.1257(7) 0.2251(6) 0.1740(5) 0.026(2) Uani 1 1 d U . .
O66 O 0.7338(6) -0.0640(5) 0.2691(4) 0.0101(19) Uani 1 1 d U . .
O67 O 0.4740(6) -0.1697(5) 0.4185(4) 0.015(2) Uani 1 1 d U . .
O68 O 0.5215(6) -0.0771(5) 0.1877(4) 0.014(2) Uani 1 1 d U . .
O69 O 0.8554(7) -0.2829(6) 0.4078(5) 0.023(2) Uani 1 1 d U . .
O70 O 1.1460(6) 0.0458(5) 0.3980(5) 0.018(2) Uani 1 1 d U . .
O1W O 0.6951(7) -0.1491(6) 0.6671(5) 0.031(3) Uani 1 1 d U . .
O2W O 0.5529(8) -0.0885(8) 0.5793(7) 0.050(4) Uani 1 1 d U . .
O3W O 0.7219(9) 0.0237(7) 0.5302(6) 0.043(3) Uani 1 1 d U . .
O4W O 0.7498(9) 0.0213(7) 0.6800(6) 0.041(3) Uani 1 1 d U . .
O5W O 0.7506(7) 0.2894(6) 0.0578(5) 0.030(3) Uani 1 1 d U . .
O6W O 0.8504(8) 0.0457(7) -0.0138(5) 0.036(3) Uani 1 1 d U . .
O7W O 0.2218(7) -0.1303(6) 0.1924(5) 0.029(3) Uani 1 1 d U . .
O8W O 0.4033(7) 0.0125(6) 0.2357(5) 0.026(2) Uani 1 1 d U . .
O9W O 0.8642(7) -0.1147(5) 0.4667(5) 0.019(2) Uani 1 1 d U . .
O10W O 0.5500(13) -0.0039(10) 0.4440(9) 0.095(6) Uiso 1 1 d . . .
O11W O 0.7785(11) -0.4974(10) 0.4366(9) 0.086(5) Uani 1 1 d U . .
O12W O 1.0782(12) 0.0918(10) 0.0220(7) 0.076(5) Uani 1 1 d U . .
O13W O 1.3379(10) 0.3133(8) 0.2176(8) 0.069(4) Uani 1 1 d U . .
O14W O 1.0761(13) 0.5170(14) 0.3290(13) 0.157(11) Uani 1 1 d U . .
O15W O 0.4697(10) -0.7166(7) 0.3956(6) 0.047(3) Uani 1 1 d U . .
O16W O 0.7825(9) -0.0256(7) -0.1525(6) 0.046(3) Uani 1 1 d U . .
O17W O -0.026(2) -0.4992(15) 0.166(2) 0.094(12) Uani 0.50 1 d PU . .
O18W O 0.8174(17) 0.4555(16) 0.297(2) 0.101(14) Uani 0.50 1 d PU . .
N1 N 1.0261(10) 0.3547(8) 0.6615(7) 0.038(4) Uani 1 1 d U . .
H1A H 1.0949 0.3781 0.6770 0.046 Uiso 1 1 calc R . .
H1B H 1.0017 0.3939 0.6511 0.046 Uiso 1 1 calc R . .
N2 N 0.9599(10) 0.1890(8) 0.6442(7) 0.033(3) Uani 1 1 d U . .
H2A H 0.8925 0.1579 0.6340 0.040 Uiso 1 1 calc R . .
H2B H 0.9944 0.1564 0.6408 0.040 Uiso 1 1 calc R . .
N3 N 0.8374(10) 0.2679(9) 0.5420(7) 0.038(4) Uani 1 1 d U . .
H3A H 0.7952 0.2178 0.5204 0.045 Uiso 1 1 calc R . .
H3B H 0.8163 0.2784 0.5793 0.045 Uiso 1 1 calc R . .
N4 N 1.0111(9) 0.3548(8) 0.5042(7) 0.030(3) Uani 1 1 d U . .
H4A H 1.0743 0.3938 0.5197 0.036 Uiso 1 1 calc R . .
H4B H 1.0067 0.3297 0.4627 0.036 Uiso 1 1 calc R . .
N5 N 1.1902(9) 0.2539(7) 0.4417(6) 0.021(3) Uani 1 1 d U . .
H5A H 1.1618 0.2484 0.4780 0.025 Uiso 1 1 calc R . .
H5B H 1.2244 0.2203 0.4431 0.025 Uiso 1 1 calc R . .
N6 N 1.1646(10) 0.3380(8) 0.3327(7) 0.038(4) Uani 1 1 d U . .
H6A H 1.1647 0.3379 0.2875 0.045 Uiso 1 1 calc R . .
H6B H 1.1382 0.3742 0.3439 0.045 Uiso 1 1 calc R . .
N7 N 0.9733(10) 0.3283(8) 0.1240(7) 0.037(4) Uani 1 1 d U . .
H7A H 0.9563 0.3664 0.1434 0.045 Uiso 1 1 calc R . .
H7B H 1.0238 0.3208 0.1553 0.045 Uiso 1 1 calc R . .
N8 N 0.8967(10) 0.2225(8) 0.0022(7) 0.033(3) Uani 1 1 d U . .
H8A H 0.8910 0.1722 -0.0127 0.039 Uiso 1 1 calc R . .
H8B H 0.8572 0.2382 -0.0315 0.039 Uiso 1 1 calc R . .
N9 N 0.7619(9) -0.2328(8) 0.0416(7) 0.036(3) Uani 1 1 d U . .
H9A H 0.7821 -0.1818 0.0309 0.043 Uiso 1 1 calc R . .
H9B H 0.8088 -0.2343 0.0794 0.043 Uiso 1 1 calc R . .
N10 N 0.5880(10) -0.3727(8) 0.0020(7) 0.032(3) Uani 1 1 d U . .
H10A H 0.5945 -0.4106 0.0292 0.039 Uiso 1 1 calc R . .
H10B H 0.5230 -0.3907 -0.0245 0.039 Uiso 1 1 calc R . .
N11 N 0.4925(14) 0.2497(11) 0.2392(9) 0.073(6) Uani 1 1 d U . .
H11C H 0.4376 0.2439 0.2080 0.088 Uiso 1 1 calc R . .
H11D H 0.4889 0.2216 0.2733 0.088 Uiso 1 1 calc R . .
N12 N 0.6952(12) 0.3976(10) 0.1630(9) 0.060 Uiso 1 1 d . . .
H12C H 0.7473 0.3947 0.1923 0.072 Uiso 1 1 calc R . .
H12D H 0.7041 0.4257 0.1293 0.072 Uiso 1 1 calc R . .
C1 C 0.9808(17) 0.3105(13) 0.7178(12) 0.070(7) Uani 1 1 d U . .
H1C H 1.0167 0.3422 0.7632 0.084 Uiso 1 1 calc R . .
H1D H 0.9087 0.3022 0.7091 0.084 Uiso 1 1 calc R . .
C2 C 0.9931(16) 0.2311(12) 0.7152(11) 0.058(6) Uani 1 1 d U . .
H2C H 1.0646 0.2400 0.7348 0.070 Uiso 1 1 calc R . .
H2D H 0.9532 0.1971 0.7435 0.070 Uiso 1 1 calc R . .
C3 C 0.8324(17) 0.3288(14) 0.4936(13) 0.078(7) Uani 1 1 d U . .
H3C H 0.8031 0.3005 0.4464 0.094 Uiso 1 1 calc R . .
H3D H 0.7861 0.3532 0.5039 0.094 Uiso 1 1 calc R . .
C4 C 0.9296(16) 0.3928(14) 0.4964(12) 0.069(7) Uani 1 1 d U . .
H4C H 0.9477 0.4342 0.5356 0.083 Uiso 1 1 calc R . .
H4D H 0.9252 0.4179 0.4541 0.083 Uiso 1 1 calc R . .
C5 C 1.2600(13) 0.3362(10) 0.4465(9) 0.040(4) Uani 1 1 d U . .
H5C H 1.3273 0.3423 0.4744 0.047 Uiso 1 1 calc R . .
H5D H 1.2365 0.3722 0.4698 0.047 Uiso 1 1 calc R . .
C6 C 1.2683(13) 0.3606(11) 0.3754(9) 0.043(5) Uani 1 1 d U . .
H6C H 1.3057 0.4186 0.3792 0.051 Uiso 1 1 calc R . .
H6D H 1.3042 0.3326 0.3552 0.051 Uiso 1 1 calc R . .
C7 C 1.0067(16) 0.3530(13) 0.0579(11) 0.065(6) Uani 1 1 d U . .
H7C H 0.9617 0.3764 0.0309 0.077 Uiso 1 1 calc R . .
H7D H 1.0762 0.3932 0.0700 0.077 Uiso 1 1 calc R . .
C8 C 1.0011(14) 0.2772(12) 0.0156(10) 0.055(5) Uani 1 1 d U . .
H8C H 1.0198 0.2899 -0.0275 0.066 Uiso 1 1 calc R . .
H8D H 1.0468 0.2538 0.0419 0.066 Uiso 1 1 calc R . .
C9 C 0.756(2) -0.2868(17) -0.0147(17) 0.127(12) Uiso 1 1 d D . .
H9C H 0.8112 -0.3065 -0.0007 0.152 Uiso 1 1 calc R . .
H9D H 0.7693 -0.2561 -0.0529 0.152 Uiso 1 1 calc R . .
C10 C 0.6584(18) -0.3586(15) -0.0416(13) 0.083(8) Uani 1 1 d DU . .
H10C H 0.6243 -0.3514 -0.0874 0.100 Uiso 1 1 calc R . .
H10D H 0.6746 -0.4065 -0.0471 0.100 Uiso 1 1 calc R . .
C11 C 0.5950(19) 0.3090(15) 0.2343(12) 0.084(8) Uani 1 1 d DU . .
H11A H 0.6401 0.2802 0.2321 0.101 Uiso 1 1 calc R . .
H11B H 0.6258 0.3488 0.2758 0.101 Uiso 1 1 calc R . .
C12 C 0.5853(19) 0.3522(15) 0.1712(12) 0.092(8) Uani 1 1 d DU . .
H12A H 0.5530 0.3905 0.1772 0.110 Uiso 1 1 calc R . .
H12B H 0.5436 0.3134 0.1300 0.110 Uiso 1 1 calc R . .

loop_
_atom_site_aniso_label
_atom_site_aniso_U_11
_atom_site_aniso_U_22
_atom_site_aniso_U_33
_atom_site_aniso_U_23
_atom_site_aniso_U_13
_atom_site_aniso_U_12
W1 0.0185(3) 0.0155(3) 0.0178(3) 0.0096(2) 0.0045(2) -0.0012(3)
W2 0.0227(3) 0.0111(3) 0.0195(3) 0.0081(2) 0.0024(3) 0.0016(3)
W3 0.0195(3) 0.0128(3) 0.0189(3) 0.0078(2) 0.0003(2) -0.0022(3)
W4 0.0261(3) 0.0130(3) 0.0148(3) 0.0035(2) 0.0023(3) 0.0010(3)
W5 0.0153(3) 0.0151(3) 0.0201(3) 0.0092(3) 0.0019(2) 0.0002(3)
W6 0.0145(3) 0.0186(3) 0.0191(3) 0.0106(2) 0.0075(2) 0.0037(3)
W7 0.0146(3) 0.0137(3) 0.0120(3) 0.0066(2) 0.0034(2) 0.0001(2)
W8 0.0167(3) 0.0113(3) 0.0146(3) 0.0063(2) 0.0021(2) 0.0024(2)
W9 0.0297(3) 0.0137(3) 0.0157(3) 0.0049(2) 0.0057(3) 0.0085(3)
W10 0.0166(3) 0.0127(3) 0.0132(3) 0.0041(2) 0.0033(2) 0.0037(2)
W11 0.0139(3) 0.0126(3) 0.0109(3) 0.0055(2) 0.0028(2) 0.0024(2)
W12 0.0178(3) 0.0158(3) 0.0135(3) 0.0047(2) 0.0052(2) 0.0052(3)
W13 0.0125(3) 0.0137(3) 0.0119(3) 0.0054(2) 0.0042(2) 0.0018(2)
W14 0.0139(3) 0.0109(3) 0.0123(3) 0.0043(2) 0.0045(2) 0.0009(2)
W15 0.0148(3) 0.0140(3) 0.0166(3) 0.0051(2) 0.0062(2) 0.0038(2)
W16 0.0148(3) 0.0117(3) 0.0147(3) 0.0058(2) 0.0035(2) 0.0016(2)
W17 0.0144(3) 0.0165(3) 0.0112(3) 0.0064(2) 0.0045(2) 0.0024(3)
As1 0.0138(7) 0.0081(7) 0.0109(7) 0.0050(6) 0.0010(6) 0.0003(6)
As2 0.0119(7) 0.0096(7) 0.0091(7) 0.0054(5) 0.0031(5) 0.0016(6)
Ni1 0.0258(10) 0.0222(11) 0.0213(11) 0.0076(8) 0.0077(8) 0.0058(9)
Ni2 0.0174(9) 0.0151(10) 0.0143(10) 0.0052(8) 0.0032(7) 0.0017(8)
Ni3 0.0231(10) 0.0239(11) 0.0236(11) 0.0087(9) 0.0097(8) 0.0075(9)
Ni4 0.0182(9) 0.0192(10) 0.0181(10) 0.0107(8) 0.0045(8) 0.0017(8)
Ni5 0.0182(9) 0.0178(10) 0.0147(10) 0.0064(8) 0.0019(8) 0.0063(8)
Ni6 0.0166(9) 0.0143(10) 0.0132(10) 0.0055(7) 0.0034(7) 0.0031(8)
Ni7 0.0227(10) 0.0169(10) 0.0159(10) 0.0053(8) 0.0064(8) 0.0074(8)
Ni8 0.0167(9) 0.0139(10) 0.0124(9) 0.0065(7) 0.0033(7) 0.0028(8)
Ni9 0.0151(9) 0.0171(10) 0.0152(10) 0.0071(8) 0.0051(7) 0.0033(8)
Ni10 0.0131(9) 0.0125(10) 0.0129(10) 0.0064(7) 0.0046(7) 0.0020(8)
Ni11 0.0177(9) 0.0138(10) 0.0139(10) 0.0050(7) 0.0039(7) 0.0041(8)
Ni12 0.0138(9) 0.0114(9) 0.0114(9) 0.0047(7) 0.0025(7) 0.0023(8)
O1 0.030(6) 0.030(6) 0.013(6) 0.012(5) -0.002(4) 0.007(5)
O2 0.022(5) 0.021(5) 0.027(5) 0.011(4) 0.007(4) 0.006(4)
O3 0.021(5) 0.019(5) 0.028(5) 0.006(4) 0.008(4) 0.002(4)
O4 0.018(5) 0.019(5) 0.018(5) 0.009(4) 0.010(4) -0.003(4)
O5 0.011(2) 0.011(2) 0.010(2) 0.0023(10) 0.0026(11) 0.0035(12)
O6 0.028(5) 0.012(5) 0.014(5) 0.008(4) 0.004(4) -0.001(4)
O7 0.039(7) 0.012(6) 0.041(7) 0.018(5) 0.000(5) -0.008(5)
O8 0.015(2) 0.014(2) 0.015(2) 0.0025(10) 0.0033(11) 0.0059(12)
O9 0.014(4) 0.024(5) 0.013(5) 0.010(4) 0.005(4) 0.008(4)
O10 0.020(5) 0.010(5) 0.020(5) 0.007(4) 0.007(4) 0.004(4)
O11 0.027(5) 0.022(5) 0.025(5) 0.012(4) 0.001(4) 0.007(4)
O12 0.027(6) 0.024(6) 0.023(6) 0.015(5) -0.004(5) -0.013(5)
O13 0.016(4) 0.014(5) 0.022(5) 0.010(4) 0.000(4) -0.006(4)
O14 0.009(4) 0.014(5) 0.022(5) 0.008(4) -0.003(4) 0.001(4)
O15 0.025(5) 0.010(5) 0.018(5) 0.006(4) 0.004(4) -0.001(4)
O16 0.025(6) 0.027(6) 0.023(6) -0.001(5) -0.005(5) 0.002(5)
O17 0.024(5) 0.016(5) 0.014(5) 0.003(4) 0.005(4) 0.004(4)
O18 0.029(5) 0.023(5) 0.019(5) 0.007(4) -0.001(4) 0.006(4)
O19 0.030(5) 0.017(5) 0.012(5) -0.006(4) 0.005(4) 0.002(4)
O20 0.019(5) 0.033(7) 0.030(6) 0.011(5) 0.004(5) 0.004(5)
O21 0.012(4) 0.021(5) 0.027(5) 0.004(4) 0.010(4) 0.005(4)
O22 0.022(5) 0.017(5) 0.015(5) 0.010(4) 0.005(4) -0.002(4)
O23 0.021(5) 0.030(6) 0.020(6) 0.019(5) 0.016(4) 0.005(5)
O24 0.028(5) 0.009(5) 0.013(5) -0.001(4) 0.006(4) -0.001(4)
O25 0.021(5) 0.019(5) 0.016(5) 0.005(4) 0.002(4) 0.003(4)
O26 0.015(4) 0.008(4) 0.009(4) 0.002(3) -0.003(3) 0.005(4)
O27 0.018(4) 0.017(5) 0.014(5) 0.007(4) 0.006(4) 0.010(4)
O28 0.019(5) 0.020(5) 0.013(5) 0.009(4) 0.009(4) -0.002(4)
O29 0.022(5) 0.008(5) 0.019(5) -0.002(4) 0.004(4) 0.002(4)
O30 0.044(7) 0.028(6) 0.030(7) 0.014(5) 0.014(5) 0.028(6)
O31 0.026(5) 0.019(5) 0.018(5) 0.004(4) 0.001(4) 0.008(4)
O32 0.013(2) 0.013(2) 0.013(2) 0.0023(10) 0.0037(11) 0.0043(12)
O33 0.011(4) 0.018(5) 0.009(4) 0.002(4) -0.003(3) -0.001(4)
O34 0.014(2) 0.014(2) 0.013(2) 0.0024(10) 0.0040(11) 0.0046(12)
O35 0.016(4) 0.026(5) 0.020(5) -0.001(4) 0.009(4) 0.006(4)
O36 0.030(6) 0.020(6) 0.012(5) 0.000(4) 0.010(4) 0.001(5)
O37 0.015(2) 0.016(2) 0.016(2) 0.0027(10) 0.0045(11) 0.0053(12)
O38 0.023(5) 0.017(5) 0.010(4) 0.007(4) 0.008(4) 0.011(4)
O39 0.016(4) 0.010(5) 0.020(5) 0.005(4) 0.005(4) 0.004(4)
O40 0.015(4) 0.016(5) 0.010(4) 0.009(4) 0.004(4) -0.002(4)
O41 0.017(5) 0.018(5) 0.022(5) 0.005(4) 0.006(4) 0.002(4)
O42 0.026(5) 0.025(5) 0.015(5) 0.010(4) 0.002(4) 0.010(4)
O43 0.023(5) 0.010(5) 0.012(5) 0.008(4) 0.005(4) 0.003(4)
O44 0.019(5) 0.021(5) 0.016(5) 0.013(4) 0.005(4) 0.000(4)
O45 0.023(5) 0.023(5) 0.015(5) 0.000(4) 0.002(4) 0.007(4)
O46 0.017(5) 0.014(5) 0.026(5) 0.000(4) 0.001(4) 0.004(4)
O47 0.023(5) 0.023(5) 0.023(5) 0.003(4) 0.010(4) 0.004(4)
O48 0.014(4) 0.008(4) 0.018(5) 0.009(4) 0.002(4) 0.002(4)
O49 0.030(5) 0.024(5) 0.022(5) 0.012(4) 0.012(4) 0.005(4)
O50 0.039(6) 0.018(6) 0.030(6) 0.012(5) 0.015(5) 0.010(5)
O51 0.018(4) 0.013(5) 0.009(4) 0.003(4) 0.000(4) 0.007(4)
O52 0.014(4) 0.017(5) 0.018(5) 0.006(4) 0.011(4) 0.002(4)
O53 0.011(4) 0.023(5) 0.012(5) 0.010(4) 0.005(4) 0.003(4)
O54 0.012(4) 0.014(5) 0.031(5) 0.010(4) 0.011(4) 0.008(4)
O55 0.017(4) 0.012(5) 0.006(4) 0.001(3) 0.000(3) 0.005(4)
O56 0.013(4) 0.018(5) 0.012(5) 0.005(4) 0.004(4) 0.004(4)
O57 0.021(5) 0.022(5) 0.017(5) 0.006(4) 0.009(4) 0.006(4)
O58 0.018(4) 0.015(5) 0.013(5) 0.007(4) 0.008(4) 0.002(4)
O59 0.011(4) 0.021(5) 0.017(5) 0.007(4) 0.004(4) 0.008(4)
O60 0.031(6) 0.023(6) 0.028(6) 0.002(5) 0.006(5) 0.011(5)
O61 0.021(5) 0.024(5) 0.017(5) 0.005(4) 0.002(4) 0.003(4)
O62 0.021(5) 0.014(5) 0.014(5) 0.003(4) 0.004(4) 0.003(4)
O63 0.026(6) 0.028(6) 0.027(6) 0.007(5) 0.003(5) 0.011(5)
O64 0.015(4) 0.018(5) 0.009(4) 0.006(4) 0.002(4) -0.001(4)
O65 0.026(6) 0.013(5) 0.030(6) 0.003(4) 0.014(5) -0.007(5)
O66 0.011(4) 0.007(4) 0.010(4) 0.008(3) 0.004(3) 0.000(4)
O67 0.017(4) 0.019(5) 0.013(5) 0.011(4) 0.008(4) 0.005(4)
O68 0.011(4) 0.019(5) 0.012(4) 0.008(4) 0.005(3) 0.002(4)
O69 0.023(5) 0.025(5) 0.021(5) 0.009(4) 0.000(4) 0.011(4)
O70 0.015(4) 0.019(5) 0.017(5) 0.003(4) 0.005(4) 0.004(4)
O1W 0.026(6) 0.028(6) 0.036(7) 0.012(5) 0.010(5) 0.004(5)
O2W 0.030(7) 0.054(9) 0.072(10) 0.015(7) 0.027(6) 0.011(6)
O3W 0.065(8) 0.034(7) 0.048(8) 0.024(6) 0.038(7) 0.021(7)
O4W 0.064(8) 0.038(7) 0.034(7) 0.007(5) 0.022(6) 0.028(7)
O5W 0.030(6) 0.021(6) 0.035(7) 0.014(5) -0.003(5) 0.012(5)
O6W 0.041(7) 0.063(9) 0.015(6) 0.003(5) 0.009(5) 0.032(7)
O7W 0.030(6) 0.025(6) 0.035(7) 0.007(5) 0.013(5) 0.011(5)
O8W 0.018(5) 0.024(6) 0.033(6) 0.007(5) 0.006(5) 0.004(5)
O9W 0.021(5) 0.014(5) 0.020(6) 0.010(4) 0.003(4) 0.004(4)
O11W 0.054(9) 0.089(13) 0.112(14) 0.030(10) 0.004(9) 0.031(9)
O12W 0.091(11) 0.111(14) 0.055(10) 0.026(9) 0.045(9) 0.053(11)
O13W 0.049(8) 0.057(10) 0.089(12) 0.010(8) 0.004(8) 0.016(8)
O14W 0.065(12) 0.15(2) 0.21(3) -0.092(18) 0.023(14) 0.008(13)
O15W 0.068(9) 0.032(7) 0.047(8) 0.018(6) 0.024(7) 0.020(7)
O16W 0.041(7) 0.052(8) 0.055(9) 0.025(7) 0.014(6) 0.025(7)
O17W 0.062(19) 0.009(14) 0.20(4) -0.008(18) 0.04(2) -0.004(14)
O18W 0.014(13) 0.035(17) 0.24(4) -0.04(2) 0.022(19) 0.006(13)
N1 0.037(6) 0.033(7) 0.045(7) 0.008(6) 0.009(6) 0.014(6)
N2 0.034(6) 0.030(7) 0.032(7) 0.012(5) 0.010(5) 0.008(5)
N3 0.033(6) 0.040(7) 0.043(7) -0.002(6) 0.013(5) 0.015(6)
N4 0.028(6) 0.032(7) 0.030(6) 0.010(5) 0.006(5) 0.013(5)
N5 0.026(6) 0.018(6) 0.016(6) 0.013(5) 0.005(5) 0.005(5)
N6 0.037(7) 0.043(7) 0.026(6) 0.012(5) 0.003(5) 0.009(6)
N7 0.031(6) 0.034(7) 0.034(7) 0.019(6) 0.009(5) -0.004(5)
N8 0.040(7) 0.034(7) 0.029(6) 0.020(5) 0.017(5) 0.014(5)
N9 0.030(6) 0.039(7) 0.036(7) -0.003(5) 0.005(5) 0.013(5)
N10 0.034(6) 0.031(7) 0.033(7) -0.004(5) 0.010(5) 0.015(5)
N11 0.071(13) 0.066(13) 0.061(13) -0.018(10) 0.004(10) 0.012(11)
C1 0.071(10) 0.071(10) 0.066(10) 0.011(8) 0.016(8) 0.025(8)
C2 0.057(9) 0.055(9) 0.060(9) 0.015(7) 0.015(7) 0.019(7)
C3 0.070(10) 0.073(10) 0.089(11) 0.023(8) 0.020(8) 0.025(8)
C4 0.066(9) 0.065(10) 0.078(10) 0.025(8) 0.010(8) 0.030(8)
C5 0.039(8) 0.032(8) 0.035(8) 0.007(6) 0.006(6) 0.001(6)
C6 0.045(8) 0.035(8) 0.037(8) 0.015(6) 0.011(6) 0.001(6)
C7 0.054(9) 0.063(9) 0.054(9) 0.028(8) 0.006(7) -0.001(7)
C8 0.051(8) 0.065(9) 0.045(9) 0.023(7) 0.021(7) 0.011(7)
C10 0.088(11) 0.090(11) 0.077(11) -0.002(8) 0.047(8) 0.027(8)
C11 0.083(11) 0.080(11) 0.088(11) 0.020(8) 0.021(8) 0.029(8)
C12 0.092(11) 0.085(11) 0.094(12) 0.010(8) 0.016(8) 0.035(9)

loop_
_atom_type_symbol
_atom_type_description
_atom_type_scat_dispersion_real
_atom_type_scat_dispersion_imag
_atom_type_scat_source
C C 0.0033 0.0016 'International Tables Vol C Tables 4.2.6.8 and 6.1.1.4'
H H 0.0000 0.0000 'International Tables Vol C Tables 4.2.6.8 and 6.1.1.4'
N N 0.0061 0.0033 'International Tables Vol C Tables 4.2.6.8 and 6.1.1.4'
O O 0.0106 0.0060 'International Tables Vol C Tables 4.2.6.8 and 6.1.1.4'
Ni Ni 0.3393 1.1124 'International Tables Vol C Tables 4.2.6.8 and 6.1.1.4'
As As 0.0499 2.0058 'International Tables Vol C Tables 4.2.6.8 and 6.1.1.4'
W W -0.8490 6.8722 'International Tables Vol C Tables 4.2.6.8 and 6.1.1.4'

loop_
_geom_angle_atom_site_label_1
_geom_angle_atom_site_label_2
_geom_angle_atom_site_label_3
_geom_angle
_geom_angle_site_symmetry_1
_geom_angle_site_symmetry_3
_geom_angle_publ_flag
O1 W1 O4 102.3(4) . . ?
O1 W1 O2 103.0(5) . . ?
O4 W1 O2 89.5(4) . . ?
O1 W1 O3 103.5(4) . . ?
O4 W1 O3 153.8(4) . . ?
O2 W1 O3 88.8(4) . . ?
O1 W1 O6 102.4(4) . . ?
O4 W1 O6 86.1(4) . . ?
O2 W1 O6 154.6(4) . . ?
O3 W1 O6 84.3(4) . . ?
O1 W1 O5 170.5(4) . . ?
O4 W1 O5 70.2(3) . . ?
O2 W1 O5 71.6(3) . . ?
O3 W1 O5 84.5(3) . . ?
O6 W1 O5 83.3(3) . . ?
O7 W2 O9 101.7(4) . . ?
O7 W2 O6 104.5(5) . . ?
O9 W2 O6 89.8(4) . . ?
O7 W2 O8 100.8(5) . . ?
O9 W2 O8 88.6(4) . . ?
O6 W2 O8 154.4(4) . . ?
O7 W2 O11 101.9(4) . . ?
O9 W2 O11 156.3(4) . . ?
O6 W2 O11 85.7(4) . . ?
O8 W2 O11 85.6(4) . . ?
O7 W2 O10 169.3(4) . . ?
O9 W2 O10 72.1(3) . . ?
O6 W2 O10 84.6(3) . . ?
O8 W2 O10 70.7(3) . . ?
O11 W2 O10 84.3(3) . . ?
O12 W3 O15 102.3(4) . . ?
O12 W3 O13 101.8(4) . . ?
O15 W3 O13 89.3(4) . . ?
O12 W3 O11 102.0(5) . . ?
O15 W3 O11 88.8(4) . . ?
O13 W3 O11 156.0(4) . . ?
O12 W3 O3 102.1(5) . . ?
O15 W3 O3 155.6(4) . . ?
O13 W3 O3 86.4(4) . . ?
O11 W3 O3 85.6(4) . . ?
O12 W3 O14 170.8(4) . . ?
O15 W3 O14 72.3(3) . . ?
O13 W3 O14 71.1(3) . . ?
O11 W3 O14 85.5(3) . . ?
O3 W3 O14 83.6(4) . . ?
O16 W4 O17 103.6(4) . . ?
O16 W4 O19 101.9(4) . . ?
O17 W4 O19 90.8(4) . . ?
O16 W4 O18 100.8(5) . . ?
O17 W4 O18 90.4(4) . . ?
O19 W4 O18 156.3(4) . . ?
O16 W4 O15 101.1(4) . . ?
O17 W4 O15 155.3(4) . . ?
O19 W4 O15 84.5(4) . . ?
O18 W4 O15 84.5(4) . . ?
O16 W4 O14 170.9(4) . . ?
O17 W4 O14 84.1(4) . . ?
O19 W4 O14 72.8(3) . . ?
O18 W4 O14 83.8(4) . . ?
O15 W4 O14 71.4(3) . . ?
O20 W5 O21 104.6(4) . . ?
O20 W5 O22 99.7(5) . . ?
O21 W5 O22 91.3(4) . . ?
O20 W5 O19 102.3(5) . . ?
O21 W5 O19 88.3(4) . . ?
O22 W5 O19 157.3(4) . . ?
O20 W5 O13 100.0(4) . . ?
O21 W5 O13 155.3(4) . . ?
O22 W5 O13 86.4(4) . . ?
O19 W5 O13 84.6(4) . . ?
O20 W5 O14 171.0(4) . . ?
O21 W5 O14 83.5(4) . . ?
O22 W5 O14 84.0(4) . . ?
O19 W5 O14 73.4(4) . . ?
O13 W5 O14 71.9(3) . . ?
O23 W6 O24 103.2(4) . . ?
O23 W6 O67 102.9(4) . . ?
O24 W6 O67 90.2(4) . . ?
O23 W6 O22 101.7(4) . . ?
O24 W6 O22 90.5(4) . . ?
O67 W6 O22 154.5(4) . . ?
O23 W6 O2 98.5(4) . . ?
O24 W6 O2 158.2(4) . . ?
O67 W6 O2 84.1(4) . . ?
O22 W6 O2 85.9(4) . . ?
O23 W6 O5 168.9(4) . . ?
O24 W6 O5 85.9(4) . . ?
O67 W6 O5 70.4(3) . . ?
O22 W6 O5 84.2(4) . . ?
O2 W6 O5 72.4(3) . . ?
O25 W7 O26 103.3(4) . . ?
O25 W7 O27 101.2(4) . . ?
O26 W7 O27 91.8(4) . . ?
O25 W7 O67 102.1(4) . . ?
O26 W7 O67 89.0(4) . . ?
O27 W7 O67 155.8(4) . . ?
O25 W7 O4 97.1(4) . . ?
O26 W7 O4 159.3(4) . . ?
O27 W7 O4 87.5(4) . . ?
O67 W7 O4 83.4(4) . . ?
O25 W7 O5 168.0(4) . . ?
O26 W7 O5 86.9(3) . . ?
O27 W7 O5 84.7(3) . . ?
O67 W7 O5 71.3(3) . . ?
O4 W7 O5 72.5(3) . . ?
O69 W8 O28 104.4(4) . . ?
O69 W8 O29 99.9(4) . . ?
O28 W8 O29 94.3(4) . . ?
O69 W8 O27 103.2(4) . . ?
O28 W8 O27 88.7(4) . . ?
O29 W8 O27 155.1(4) . . ?
O69 W8 O9 97.1(4) . . ?
O28 W8 O9 158.3(4) . . ?
O29 W8 O9 84.3(4) . . ?
O27 W8 O9 83.9(4) . . ?
O69 W8 O10 168.8(4) . . ?
O28 W8 O10 85.8(3) . . ?
O29 W8 O10 74.4(3) . . ?
O27 W8 O10 81.2(3) . . ?
O9 W8 O10 73.0(3) . . ?
O30 W9 O31 104.1(5) . . ?
O30 W9 O18 101.1(5) . . ?
O31 W9 O18 91.3(4) . . ?
O30 W9 O8 100.3(4) . . ?
O31 W9 O8 155.0(4) . . ?
O18 W9 O8 89.0(4) . . ?
O30 W9 O29 101.7(4) . . ?
O31 W9 O29 87.7(4) . . ?
O18 W9 O29 156.7(4) . . ?
O8 W9 O29 82.3(4) . . ?
O30 W9 O10 169.7(4) . . ?
O31 W9 O10 83.3(4) . . ?
O18 W9 O10 85.8(4) . . ?
O8 W9 O10 71.9(3) . . ?
O29 W9 O10 71.0(3) . . ?
O35 W10 O36 103.3(4) . . ?
O35 W10 O45 101.9(4) . 2_655 ?
O36 W10 O45 99.2(4) . 2_655 ?
O35 W10 O37 101.4(4) . . ?
O36 W10 O37 97.7(4) . . ?
O45 W10 O37 147.0(4) 2_655 . ?
O35 W10 O38 157.2(4) . . ?
O36 W10 O38 99.2(4) . . ?
O45 W10 O38 77.8(4) 2_655 . ?
O37 W10 O38 71.7(3) . . ?
O35 W10 O34 87.1(4) . . ?
O36 W10 O34 169.5(4) . . ?
O45 W10 O34 79.8(3) 2_655 . ?
O37 W10 O34 78.5(3) . . ?
O38 W10 O34 70.3(3) . . ?
O35 W10 W11 138.7(3) . . ?
O36 W10 W11 89.9(3) . . ?
O45 W10 W11 114.5(3) 2_655 . ?
O37 W10 W11 37.5(3) . . ?
O38 W10 W11 36.9(2) . . ?
O34 W10 W11 81.1(2) . . ?
O39 W11 O34 100.7(4) . 2_655 ?
O39 W11 O40 102.4(4) . . ?
O34 W11 O40 101.2(4) 2_655 . ?
O39 W11 O38 101.1(4) . . ?
O34 W11 O38 95.2(4) 2_655 . ?
O40 W11 O38 148.2(4) . . ?
O39 W11 O37 96.4(4) . . ?
O34 W11 O37 161.9(4) 2_655 . ?
O40 W11 O37 80.9(4) . . ?
O38 W11 O37 75.3(3) . . ?
O39 W11 O38 177.3(4) . 2_655 ?
O34 W11 O38 79.6(3) 2_655 2_655 ?
O40 W11 O38 80.2(3) . 2_655 ?
O38 W11 O38 76.2(4) . 2_655 ?
O37 W11 O38 83.1(3) . 2_655 ?
O39 W11 Ni5 92.5(3) . . ?
O34 W11 Ni5 141.9(3) 2_655 . ?
O40 W11 Ni5 40.7(3) . . ?
O38 W11 Ni5 117.3(3) . . ?
O37 W11 Ni5 42.2(2) . . ?
O38 W11 Ni5 88.9(2) 2_655 . ?
O39 W11 W10 89.6(3) . . ?
O34 W11 W10 137.7(3) 2_655 . ?
O40 W11 W10 116.6(3) . . ?
O38 W11 W10 42.4(3) . . ?
O37 W11 W10 35.7(2) . . ?
O38 W11 W10 88.4(2) 2_655 . ?
Ni5 W11 W10 77.31(4) . . ?
O50 W12 O49 104.0(5) . . ?
O50 W12 O42 104.6(5) . . ?
O49 W12 O42 97.7(4) . . ?
O50 W12 O51 98.6(4) . . ?
O49 W12 O51 90.8(4) . . ?
O42 W12 O51 152.4(4) . . ?
O50 W12 O47 97.5(4) . . ?
O49 W12 O47 156.5(4) . . ?
O42 W12 O47 85.9(4) . . ?
O51 W12 O47 76.4(4) . . ?
O50 W12 O48 165.5(4) . . ?
O49 W12 O48 85.9(4) . . ?
O42 W12 O48 84.2(4) . . ?
O51 W12 O48 70.2(3) . . ?
O47 W12 O48 71.3(3) . . ?
O70 W13 O52 103.1(4) . . ?
O70 W13 O51 101.1(4) . . ?
O52 W13 O51 96.1(4) . . ?
O70 W13 O54 99.1(4) . . ?
O52 W13 O54 90.1(4) . . ?
O51 W13 O54 156.9(4) . . ?
O70 W13 O53 96.8(4) . . ?
O52 W13 O53 158.7(4) . . ?
O51 W13 O53 87.4(4) . . ?
O54 W13 O53 79.1(4) . . ?
O70 W13 O48 169.5(4) . . ?
O52 W13 O48 87.1(4) . . ?
O51 W13 O48 75.3(3) . . ?
O54 W13 O48 82.9(3) . . ?
O53 W13 O48 73.5(3) . . ?
O57 W14 O56 103.6(4) . . ?
O57 W14 O58 102.2(4) . . ?
O56 W14 O58 97.3(4) . . ?
O57 W14 O54 100.6(4) . . ?
O56 W14 O54 88.5(4) . . ?
O58 W14 O54 154.4(4) . . ?
O57 W14 O59 96.4(4) . . ?
O56 W14 O59 157.7(4) . . ?
O58 W14 O59 87.9(4) . . ?
O54 W14 O59 78.1(4) . . ?
O57 W14 O55 168.7(4) . . ?
O56 W14 O55 87.6(3) . . ?
O58 W14 O55 74.0(3) . . ?
O54 W14 O55 81.4(3) . . ?
O59 W14 O55 73.0(3) . . ?
O60 W15 O46 103.1(4) . . ?
O60 W15 O61 104.4(5) . . ?
O46 W15 O61 98.4(4) . . ?
O60 W15 O58 99.7(4) . . ?
O46 W15 O58 153.0(4) . . ?
O61 W15 O58 89.5(4) . . ?
O60 W15 O62 95.8(4) . . ?
O46 W15 O62 86.4(4) . . ?
O61 W15 O62 157.4(4) . . ?
O58 W15 O62 77.1(3) . . ?
O60 W15 O55 165.7(4) . . ?
O46 W15 O55 84.3(4) . . ?
O61 W15 O55 86.2(4) . . ?
O58 W15 O55 70.5(3) . . ?
O62 W15 O55 72.3(3) . . ?
O63 W16 O43 103.6(4) . . ?
O63 W16 O62 103.3(4) . . ?
O43 W16 O62 93.5(4) . . ?
O63 W16 O64 101.8(4) . . ?
O43 W16 O64 88.6(4) . . ?
O62 W16 O64 153.5(4) . . ?
O63 W16 O59 100.3(4) . . ?
O43 W16 O59 155.1(4) . . ?
O62 W16 O59 87.9(4) . . ?
O64 W16 O59 79.5(3) . . ?
O63 W16 O55 170.1(4) . . ?
O43 W16 O55 86.0(3) . . ?
O62 W16 O55 73.6(3) . . ?
O64 W16 O55 80.3(3) . . ?
O59 W16 O55 70.5(3) . . ?
O65 W17 O44 105.2(4) . . ?
O65 W17 O47 103.1(4) . . ?
O44 W17 O47 95.4(4) . . ?
O65 W17 O64 100.8(4) . . ?
O44 W17 O64 87.5(4) . . ?
O47 W17 O64 154.2(4) . . ?
O65 W17 O53 98.8(4) . . ?
O44 W17 O53 154.5(4) . . ?
O47 W17 O53 87.3(4) . . ?
O64 W17 O53 79.6(4) . . ?
O65 W17 O48 169.4(4) . . ?
O44 W17 O48 85.3(3) . . ?
O47 W17 O48 74.0(4) . . ?
O64 W17 O48 80.7(3) . . ?
O53 W17 O48 71.1(3) . . ?
O10 As1 O32 111.4(4) . . ?
O10 As1 O14 107.4(4) . . ?
O32 As1 O14 113.9(4) . . ?
O10 As1 O5 106.9(4) . . ?
O32 As1 O5 110.5(4) . . ?
O14 As1 O5 106.3(4) . . ?
O41 As2 O55 110.3(4) . . ?
O41 As2 O66 112.1(4) . . ?
O55 As2 O66 108.4(4) . . ?
O41 As2 O48 110.0(4) . . ?
O55 As2 O48 107.9(4) . . ?
O66 As2 O48 108.0(4) . . ?
N1 Ni1 N4 97.1(5) . . ?
N1 Ni1 N2 82.9(5) . . ?
N4 Ni1 N2 179.3(5) . . ?
N1 Ni1 N3 94.5(5) . . ?
N4 Ni1 N3 82.3(5) . . ?
N2 Ni1 N3 96.9(6) . . ?
N1 Ni1 O57 168.3(5) . . ?
N4 Ni1 O57 93.0(5) . . ?
N2 Ni1 O57 87.1(5) . . ?
N3 Ni1 O57 92.6(5) . . ?
N1 Ni1 O69 90.1(5) . 2_756 ?
N4 Ni1 O69 89.5(4) . 2_756 ?
N2 Ni1 O69 91.2(5) . 2_756 ?
N3 Ni1 O69 171.1(5) . 2_756 ?
O57 Ni1 O69 84.2(4) . 2_756 ?
O64 Ni2 N6 89.6(4) . . ?
O64 Ni2 N5 171.5(4) . . ?
N6 Ni2 N5 82.3(5) . . ?
O64 Ni2 O54 94.9(4) . . ?
N6 Ni2 O54 175.0(5) . . ?
N5 Ni2 O54 93.3(4) . . ?
O64 Ni2 O59 75.7(4) . . ?
N6 Ni2 O59 105.4(5) . . ?
N5 Ni2 O59 108.9(4) . . ?
O54 Ni2 O59 73.7(3) . . ?
O64 Ni2 O53 74.4(3) . . ?
N6 Ni2 O53 108.6(5) . . ?
N5 Ni2 O53 105.7(4) . . ?
O54 Ni2 O53 74.8(3) . . ?
O59 Ni2 O53 133.9(3) . . ?
O2W Ni3 O70 174.1(5) . 2_756 ?
O2W Ni3 O4W 95.3(5) . . ?
O70 Ni3 O4W 90.0(4) 2_756 . ?
O2W Ni3 O25 86.1(5) . . ?
O70 Ni3 O25 88.7(4) 2_756 . ?
O4W Ni3 O25 176.7(4) . . ?
O2W Ni3 O3W 91.6(5) . . ?
O70 Ni3 O3W 85.9(4) 2_756 . ?
O4W Ni3 O3W 90.4(5) . . ?
O25 Ni3 O3W 92.5(4) . . ?
O2W Ni3 O1W 90.5(5) . . ?
O70 Ni3 O1W 92.3(4) 2_756 . ?
O4W Ni3 O1W 86.4(4) . . ?
O25 Ni3 O1W 90.7(4) . . ?
O3W Ni3 O1W 176.3(5) . . ?
N8 Ni4 N7 84.5(5) . . ?
N8 Ni4 O43 174.6(5) . . ?
N7 Ni4 O43 98.0(5) . . ?
N8 Ni4 O40 93.0(4) . . ?
N7 Ni4 O40 175.9(4) . . ?
O43 Ni4 O40 84.7(3) . . ?
N8 Ni4 O44 90.0(5) . . ?
N7 Ni4 O44 101.1(5) . . ?
O43 Ni4 O44 84.8(4) . . ?
O40 Ni4 O44 82.2(3) . . ?
N8 Ni4 O5W 96.1(5) . . ?
N7 Ni4 O5W 90.2(5) . . ?
O43 Ni4 O5W 88.7(4) . . ?
O40 Ni4 O5W 86.8(4) . . ?
O44 Ni4 O5W 167.7(4) . . ?
O42 Ni5 O6W 88.9(4) . . ?
O42 Ni5 O44 97.1(4) . . ?
O6W Ni5 O44 88.8(4) . . ?
O42 Ni5 O40 174.3(4) . . ?
O6W Ni5 O40 96.6(4) . . ?
O44 Ni5 O40 84.5(4) . . ?
O42 Ni5 O37 104.1(4) . . ?
O6W Ni5 O37 90.7(4) . . ?
O44 Ni5 O37 158.8(4) . . ?
O40 Ni5 O37 74.5(3) . . ?
O42 Ni5 O41 94.5(4) . . ?
O6W Ni5 O41 176.5(4) . . ?
O44 Ni5 O41 90.4(4) . . ?
O40 Ni5 O41 80.0(4) . . ?
O37 Ni5 O41 88.8(3) . . ?
O42 Ni5 W11 144.4(3) . . ?
O6W Ni5 W11 86.0(3) . . ?
O44 Ni5 W11 117.9(3) . . ?
O40 Ni5 W11 35.3(2) . . ?
O37 Ni5 W11 41.0(2) . . ?
O41 Ni5 W11 91.4(3) . . ?
O46 Ni6 O45 93.1(4) . . ?
O46 Ni6 O43 96.5(4) . . ?
O45 Ni6 O43 93.3(4) . . ?
O46 Ni6 O40 174.5(4) . . ?
O45 Ni6 O40 90.9(4) . . ?
O43 Ni6 O40 87.1(3) . . ?
O46 Ni6 O41 94.5(4) . . ?
O45 Ni6 O41 168.5(4) . . ?
O43 Ni6 O41 94.3(4) . . ?
O40 Ni6 O41 81.0(4) . . ?
O46 Ni6 O38 98.0(3) . 2_655 ?
O45 Ni6 O38 76.1(4) . 2_655 ?
O43 Ni6 O38 162.5(3) . 2_655 ?
O40 Ni6 O38 79.3(3) . 2_655 ?
O41 Ni6 O38 94.3(3) . 2_655 ?
O35 Ni7 O33 86.2(4) . . ?
O35 Ni7 N9 88.8(5) . . ?
O33 Ni7 N9 100.0(5) . . ?
O35 Ni7 N10 93.0(5) . . ?
O33 Ni7 N10 176.8(4) . . ?
N9 Ni7 N10 83.1(5) . . ?
O35 Ni7 O31 166.3(4) . . ?
O33 Ni7 O31 80.2(4) . . ?
N9 Ni7 O31 95.3(5) . . ?
N10 Ni7 O31 100.5(5) . . ?
O35 Ni7 O17 89.7(4) . . ?
O33 Ni7 O17 80.8(3) . . ?
N9 Ni7 O17 178.2(5) . . ?
N10 Ni7 O17 96.1(4) . . ?
O31 Ni7 O17 86.4(4) . . ?
O68 Ni8 O33 99.9(3) . . ?
O68 Ni8 O17 168.5(4) . . ?
O33 Ni8 O17 82.9(4) . . ?
O68 Ni8 O34 91.4(3) . . ?
O33 Ni8 O34 96.1(3) . . ?
O17 Ni8 O34 99.4(4) . . ?
O68 Ni8 O21 82.3(3) . . ?
O33 Ni8 O21 166.9(4) . . ?
O17 Ni8 O21 92.5(4) . . ?
O34 Ni8 O21 96.8(3) . . ?
O68 Ni8 O32 79.2(3) . . ?
O33 Ni8 O32 79.2(3) . . ?
O17 Ni8 O32 90.5(3) . . ?
O34 Ni8 O32 168.4(3) . . ?
O21 Ni8 O32 88.6(3) . . ?
O68 Ni9 O8W 94.3(4) . . ?
O68 Ni9 O39 89.5(3) . 2_655 ?
O8W Ni9 O39 90.0(4) . 2_655 ?
O68 Ni9 O7W 176.6(4) . . ?
O8W Ni9 O7W 87.0(4) . . ?
O39 Ni9 O7W 87.3(4) 2_655 . ?
O68 Ni9 O21 82.9(4) . . ?
O8W Ni9 O21 177.1(4) . . ?
O39 Ni9 O21 89.6(4) 2_655 . ?
O7W Ni9 O21 95.9(4) . . ?
O68 Ni9 O24 81.6(4) . . ?
O8W Ni9 O24 92.7(4) . . ?
O39 Ni9 O24 170.9(4) 2_655 . ?
O7W Ni9 O24 101.5(4) . . ?
O21 Ni9 O24 87.3(4) . . ?
O61 Ni10 O68 96.5(4) . . ?
O61 Ni10 O24 92.7(4) . . ?
O68 Ni10 O24 82.5(3) . . ?
O61 Ni10 O26 95.0(4) . . ?
O68 Ni10 O26 168.5(4) . . ?
O24 Ni10 O26 98.2(4) . . ?
O61 Ni10 O66 95.9(4) . . ?
O68 Ni10 O66 93.9(3) . . ?
O24 Ni10 O66 171.0(3) . . ?
O26 Ni10 O66 83.7(3) . . ?
O61 Ni10 O32 174.1(4) . . ?
O68 Ni10 O32 80.0(4) . . ?
O24 Ni10 O32 91.4(3) . . ?
O26 Ni10 O32 88.5(3) . . ?
O66 Ni10 O32 79.8(3) . . ?
O49 Ni11 O33 97.3(4) . . ?
O49 Ni11 O28 94.5(4) . . ?
O33 Ni11 O28 168.0(4) . . ?
O49 Ni11 O31 94.9(4) . . ?
O33 Ni11 O31 83.0(4) . . ?
O28 Ni11 O31 97.8(4) . . ?
O49 Ni11 O66 95.5(4) . . ?
O33 Ni11 O66 93.8(3) . . ?
O28 Ni11 O66 83.3(3) . . ?
O31 Ni11 O66 169.4(4) . . ?
O49 Ni11 O32 173.4(4) . . ?
O33 Ni11 O32 79.9(3) . . ?
O28 Ni11 O32 88.2(3) . . ?
O31 Ni11 O32 90.6(4) . . ?
O66 Ni11 O32 78.9(3) . . ?
O52 Ni12 O56 87.8(4) . . ?
O52 Ni12 O26 174.8(4) . . ?
O56 Ni12 O26 93.8(3) . . ?
O52 Ni12 O9W 86.5(4) . . ?
O56 Ni12 O9W 89.0(4) . . ?
O26 Ni12 O9W 98.4(3) . . ?
O52 Ni12 O28 92.1(4) . . ?
O56 Ni12 O28 176.0(4) . . ?
O26 Ni12 O28 86.0(3) . . ?
O9W Ni12 O28 95.0(4) . . ?
O52 Ni12 O66 91.9(3) . . ?
O56 Ni12 O66 94.1(3) . . ?
O26 Ni12 O66 83.0(3) . . ?
O9W Ni12 O66 176.6(4) . . ?
O28 Ni12 O66 82.0(3) . . ?
W1 O2 W6 124.9(5) . . ?
W1 O3 W3 153.3(5) . . ?
W1 O4 W7 124.5(5) . . ?
As1 O5 W7 122.0(4) . . ?
As1 O5 W6 122.5(4) . . ?
W7 O5 W6 94.0(3) . . ?
As1 O5 W1 125.7(4) . . ?
W7 O5 W1 92.7(3) . . ?
W6 O5 W1 91.0(3) . . ?
W2 O6 W1 153.9(5) . . ?
W2 O8 W9 126.8(5) . . ?
W2 O9 W8 123.9(4) . . ?
As1 O10 W8 124.3(5) . . ?
As1 O10 W9 123.2(5) . . ?
W8 O10 W9 91.6(3) . . ?
As1 O10 W2 126.0(5) . . ?
W8 O10 W2 90.8(3) . . ?
W9 O10 W2 90.6(3) . . ?
W3 O11 W2 150.7(6) . . ?
W3 O13 W5 125.4(5) . . ?
As1 O14 W5 123.8(5) . . ?
As1 O14 W4 122.7(5) . . ?
W5 O14 W4 90.7(3) . . ?
As1 O14 W3 127.2(5) . . ?
W5 O14 W3 91.4(3) . . ?
W4 O14 W3 90.7(3) . . ?
W3 O15 W4 125.6(5) . . ?
W4 O17 Ni8 138.0(5) . . ?
W4 O17 Ni7 124.4(5) . . ?
Ni8 O17 Ni7 95.2(4) . . ?
W9 O18 W4 150.1(6) . . ?
W4 O19 W5 122.8(5) . . ?
W5 O21 Ni9 124.7(5) . . ?
W5 O21 Ni8 138.9(5) . . ?
Ni9 O21 Ni8 94.1(4) . . ?
W5 O22 W6 150.2(5) . . ?
W6 O24 Ni10 134.0(5) . . ?
W6 O24 Ni9 127.0(5) . . ?
Ni10 O24 Ni9 95.5(4) . . ?
W7 O25 Ni3 150.4(6) . . ?
W7 O26 Ni10 134.3(4) . . ?
W7 O26 Ni12 124.7(4) . . ?
Ni10 O26 Ni12 97.9(4) . . ?
W7 O27 W8 151.1(5) . . ?
W8 O28 Ni11 132.3(5) . . ?
W8 O28 Ni12 127.1(5) . . ?
Ni11 O28 Ni12 98.7(4) . . ?
W8 O29 W9 122.6(5) . . ?
W9 O31 Ni11 137.7(5) . . ?
W9 O31 Ni7 124.3(5) . . ?
Ni11 O31 Ni7 95.3(4) . . ?
As1 O32 Ni10 121.2(5) . . ?
As1 O32 Ni8 119.6(4) . . ?
Ni10 O32 Ni8 95.8(3) . . ?
As1 O32 Ni11 119.7(5) . . ?
Ni10 O32 Ni11 100.1(3) . . ?
Ni8 O32 Ni11 94.8(3) . . ?
Ni11 O33 Ni8 106.1(4) . . ?
Ni11 O33 Ni7 99.8(4) . . ?
Ni8 O33 Ni7 99.3(4) . . ?
W11 O34 Ni8 127.7(5) 2_655 . ?
W11 O34 W10 109.7(4) 2_655 . ?
Ni8 O34 W10 120.3(4) . . ?
W10 O35 Ni7 152.8(5) . . ?
W10 O37 W11 106.8(4) . . ?
W10 O37 Ni5 153.0(5) . . ?
W11 O37 Ni5 96.8(4) . . ?
W11 O38 Ni6 158.5(5) . 2_655 ?
W11 O38 W10 100.6(4) . . ?
Ni6 O38 W10 91.9(3) 2_655 . ?
W11 O38 W11 103.8(4) . 2_655 ?
Ni6 O38 W11 91.0(3) 2_655 2_655 ?
W10 O38 W11 99.9(3) . 2_655 ?
W11 O39 Ni9 135.7(5) . 2_655 ?
W11 O40 Ni6 108.9(4) . . ?
W11 O40 Ni5 103.9(4) . . ?
Ni6 O40 Ni5 100.3(4) . . ?
W11 O40 Ni4 147.1(5) . . ?
Ni6 O40 Ni4 92.7(4) . . ?
Ni5 O40 Ni4 96.0(4) . . ?
As2 O41 Ni6 119.9(5) . . ?
As2 O41 Ni5 120.8(5) . . ?
Ni6 O41 Ni5 98.2(4) . . ?
W12 O42 Ni5 140.6(5) . . ?
W16 O43 Ni6 132.2(5) . . ?
W16 O43 Ni4 130.3(5) . . ?
Ni6 O43 Ni4 94.6(4) . . ?
W17 O44 Ni5 132.2(5) . . ?
W17 O44 Ni4 130.2(5) . . ?
Ni5 O44 Ni4 96.1(4) . . ?
W10 O45 Ni6 111.2(5) 2_655 . ?
W15 O46 Ni6 139.9(5) . . ?
W17 O47 W12 122.0(5) . . ?
As2 O48 W13 124.4(5) . . ?
As2 O48 W12 122.7(4) . . ?
W13 O48 W12 92.7(3) . . ?
As2 O48 W17 122.1(4) . . ?
W13 O48 W17 94.9(3) . . ?
W12 O48 W17 91.5(3) . . ?
W12 O49 Ni11 142.7(6) . . ?
W13 O51 W12 120.8(4) . . ?
W13 O52 Ni12 146.2(5) . . ?
W17 O53 W13 119.5(4) . . ?
W17 O53 Ni2 99.0(4) . . ?
W13 O53 Ni2 99.0(4) . . ?
W14 O54 W13 147.5(5) . . ?
W14 O54 Ni2 105.0(4) . . ?
W13 O54 Ni2 105.3(4) . . ?
As2 O55 W14 125.1(4) . . ?
As2 O55 W15 123.1(4) . . ?
W14 O55 W15 92.4(3) . . ?
As2 O55 W16 122.7(4) . . ?
W14 O55 W16 93.8(3) . . ?
W15 O55 W16 90.6(3) . . ?
W14 O56 Ni12 146.4(5) . . ?
W14 O57 Ni1 140.4(5) . . ?
W14 O58 W15 122.4(5) . . ?
W16 O59 W14 121.2(4) . . ?
W16 O59 Ni2 98.7(4) . . ?
W14 O59 Ni2 101.0(4) . . ?
W15 O61 Ni10 141.5(5) . . ?
W16 O62 W15 122.6(5) . . ?
W17 O64 W16 152.3(5) . . ?
W17 O64 Ni2 104.0(4) . . ?
W16 O64 Ni2 102.5(4) . . ?
As2 O66 Ni12 122.2(4) . . ?
As2 O66 Ni10 119.1(4) . . ?
Ni12 O66 Ni10 94.3(3) . . ?
As2 O66 Ni11 119.5(4) . . ?
Ni12 O66 Ni11 95.1(3) . . ?
Ni10 O66 Ni11 101.2(3) . . ?
W6 O67 W7 124.0(5) . . ?
Ni10 O68 Ni8 105.0(4) . . ?
Ni10 O68 Ni9 99.4(4) . . ?
Ni8 O68 Ni9 98.7(4) . . ?
W8 O69 Ni1 149.9(6) . 2_756 ?
W13 O70 Ni3 136.9(5) . 2_756 ?
C1 N1 Ni1 108.9(11) . . ?
C1 N1 H1A 109.9 . . ?
Ni1 N1 H1A 109.9 . . ?
C1 N1 H1B 109.9 . . ?
Ni1 N1 H1B 109.9 . . ?
H1A N1 H1B 108.3 . . ?
C2 N2 Ni1 110.4(11) . . ?
C2 N2 H2A 109.6 . . ?
Ni1 N2 H2A 109.6 . . ?
C2 N2 H2B 109.6 . . ?
Ni1 N2 H2B 109.6 . . ?
H2A N2 H2B 108.1 . . ?
C3 N3 Ni1 110.3(12) . . ?
C3 N3 H3A 109.6 . . ?
Ni1 N3 H3A 109.6 . . ?
C3 N3 H3B 109.6 . . ?
Ni1 N3 H3B 109.6 . . ?
H3A N3 H3B 108.1 . . ?
C4 N4 Ni1 108.8(11) . . ?
C4 N4 H4A 109.9 . . ?
Ni1 N4 H4A 109.9 . . ?
C4 N4 H4B 109.9 . . ?
Ni1 N4 H4B 109.9 . . ?
H4A N4 H4B 108.3 . . ?
C5 N5 Ni2 109.4(9) . . ?
C5 N5 H5A 109.8 . . ?
Ni2 N5 H5A 109.8 . . ?
C5 N5 H5B 109.8 . . ?
Ni2 N5 H5B 109.8 . . ?
H5A N5 H5B 108.2 . . ?
C6 N6 Ni2 108.9(10) . . ?
C6 N6 H6A 109.9 . . ?
Ni2 N6 H6A 109.9 . . ?
C6 N6 H6B 109.9 . . ?
Ni2 N6 H6B 109.9 . . ?
H6A N6 H6B 108.3 . . ?
C7 N7 Ni4 104.5(10) . . ?
C7 N7 H7A 110.9 . . ?
Ni4 N7 H7A 110.9 . . ?
C7 N7 H7B 110.9 . . ?
Ni4 N7 H7B 110.9 . . ?
H7A N7 H7B 108.9 . . ?
C8 N8 Ni4 109.7(11) . . ?
C8 N8 H8A 109.7 . . ?
Ni4 N8 H8A 109.7 . . ?
C8 N8 H8B 109.7 . . ?
Ni4 N8 H8B 109.7 . . ?
H8A N8 H8B 108.2 . . ?
C9 N9 Ni7 110.8(13) . . ?
C9 N9 H9A 109.5 . . ?
Ni7 N9 H9A 109.5 . . ?
C9 N9 H9B 109.5 . . ?
Ni7 N9 H9B 109.5 . . ?
H9A N9 H9B 108.1 . . ?
C10 N10 Ni7 108.8(12) . . ?
C10 N10 H10A 109.9 . . ?
Ni7 N10 H10A 109.9 . . ?
C10 N10 H10B 109.9 . . ?
Ni7 N10 H10B 109.9 . . ?
H10A N10 H10B 108.3 . . ?
C11 N11 H11C 120.0 . . ?
C11 N11 H11D 120.0 . . ?
H11C N11 H11D 120.0 . . ?
C12 N12 H12C 120.0 . . ?
C12 N12 H12D 120.0 . . ?
H12C N12 H12D 120.0 . . ?
C2 C1 N1 107.2(17) . . ?
C2 C1 H1C 110.3 . . ?
N1 C1 H1C 110.3 . . ?
C2 C1 H1D 110.3 . . ?
N1 C1 H1D 110.3 . . ?
H1C C1 H1D 108.5 . . ?
N2 C2 C1 112.0(17) . . ?
N2 C2 H2C 109.2 . . ?
C1 C2 H2C 109.2 . . ?
N2 C2 H2D 109.2 . . ?
C1 C2 H2D 109.2 . . ?
H2C C2 H2D 107.9 . . ?
C4 C3 N3 115.2(18) . . ?
C4 C3 H3C 108.5 . . ?
N3 C3 H3C 108.5 . . ?
C4 C3 H3D 108.5 . . ?
N3 C3 H3D 108.5 . . ?
H3C C3 H3D 107.5 . . ?
C3 C4 N4 107.8(18) . . ?
C3 C4 H4C 110.2 . . ?
N4 C4 H4C 110.2 . . ?
C3 C4 H4D 110.2 . . ?
N4 C4 H4D 110.2 . . ?
H4C C4 H4D 108.5 . . ?
N5 C5 C6 111.8(13) . . ?
N5 C5 H5C 109.3 . . ?
C6 C5 H5C 109.3 . . ?
N5 C5 H5D 109.3 . . ?
C6 C5 H5D 109.3 . . ?
H5C C5 H5D 107.9 . . ?
N6 C6 C5 106.8(14) . . ?
N6 C6 H6C 110.4 . . ?
C5 C6 H6C 110.4 . . ?
N6 C6 H6D 110.4 . . ?
C5 C6 H6D 110.4 . . ?
H6C C6 H6D 108.6 . . ?
C8 C7 N7 108.1(16) . . ?
C8 C7 H7C 110.1 . . ?
N7 C7 H7C 110.1 . . ?
C8 C7 H7D 110.1 . . ?
N7 C7 H7D 110.1 . . ?
H7C C7 H7D 108.4 . . ?
N8 C8 C7 104.9(16) . . ?
N8 C8 H8C 110.8 . . ?
C7 C8 H8C 110.8 . . ?
N8 C8 H8D 110.8 . . ?
C7 C8 H8D 110.8 . . ?
H8C C8 H8D 108.8 . . ?
N9 C9 C10 117(2) . . ?
N9 C9 H9C 107.9 . . ?
C10 C9 H9C 107.9 . . ?
N9 C9 H9D 107.9 . . ?
C10 C9 H9D 107.9 . . ?
H9C C9 H9D 107.2 . . ?
N10 C10 C9 115(2) . . ?
N10 C10 H10C 108.6 . . ?
C9 C10 H10C 108.6 . . ?
N10 C10 H10D 108.6 . . ?
C9 C10 H10D 108.6 . . ?
H10C C10 H10D 107.6 . . ?
N11 C11 C12 112.0(19) . . ?
N11 C11 H11A 109.2 . . ?
C12 C11 H11A 109.2 . . ?
N11 C11 H11B 109.2 . . ?
C12 C11 H11B 109.2 . . ?
H11A C11 H11B 107.9 . . ?
C11 C12 N12 107.5(18) . . ?
C11 C12 H12A 110.2 . . ?
N12 C12 H12A 110.2 . . ?
C11 C12 H12B 110.2 . . ?
N12 C12 H12B 110.2 . . ?
H12A C12 H12B 108.5 . . ?

loop_
_geom_bond_atom_site_label_1
_geom_bond_atom_site_label_2
_geom_bond_distance
_geom_bond_site_symmetry_2
_geom_bond_publ_flag
W1 O1 1.720(10) . ?
W1 O4 1.902(9) . ?
W1 O2 1.909(10) . ?
W1 O3 1.925(10) . ?
W1 O6 1.929(10) . ?
W1 O5 2.456(8) . ?
W2 O7 1.722(10) . ?
W2 O9 1.893(9) . ?
W2 O6 1.902(10) . ?
W2 O8 1.914(9) . ?
W2 O11 1.950(9) . ?
W2 O10 2.464(9) . ?
W3 O12 1.714(9) . ?
W3 O15 1.891(9) . ?
W3 O13 1.905(10) . ?
W3 O11 1.911(10) . ?
W3 O3 1.927(10) . ?
W3 O14 2.431(9) . ?
W4 O16 1.701(10) . ?
W4 O17 1.819(9) . ?
W4 O19 1.921(10) . ?
W4 O18 1.946(10) . ?
W4 O15 1.981(9) . ?
W4 O14 2.412(9) . ?
W5 O20 1.732(10) . ?
W5 O21 1.822(9) . ?
W5 O22 1.913(9) . ?
W5 O19 1.950(9) . ?
W5 O13 1.958(9) . ?
W5 O14 2.363(9) . ?
W6 O23 1.725(10) . ?
W6 O24 1.827(9) . ?
W6 O67 1.911(9) . ?
W6 O22 1.926(9) . ?
W6 O2 1.979(9) . ?
W6 O5 2.375(8) . ?
W7 O25 1.723(9) . ?
W7 O26 1.819(9) . ?
W7 O27 1.890(9) . ?
W7 O67 1.963(9) . ?
W7 O4 1.988(9) . ?
W7 O5 2.300(8) . ?
W8 O69 1.717(9) . ?
W8 O28 1.819(9) . ?
W8 O29 1.860(9) . ?
W8 O27 1.946(9) . ?
W8 O9 1.998(9) . ?
W8 O10 2.356(9) . ?
W9 O30 1.730(10) . ?
W9 O31 1.824(9) . ?
W9 O18 1.904(9) . ?
W9 O8 1.946(9) . ?
W9 O29 2.020(9) . ?
W9 O10 2.391(9) . ?
W10 O35 1.750(10) . ?
W10 O36 1.759(9) . ?
W10 O45 1.840(9) 2_655 ?
W10 O37 1.975(9) . ?
W10 O38 2.225(9) . ?
W10 O34 2.412(9) . ?
W10 W11 3.2394(11) . ?
W11 O39 1.741(9) . ?
W11 O34 1.817(9) 2_655 ?
W11 O40 1.859(8) . ?
W11 O38 1.979(9) . ?
W11 O37 2.059(9) . ?
W11 O38 2.315(9) 2_655 ?
W11 Ni5 3.1186(19) . ?
W12 O50 1.735(10) . ?
W12 O49 1.798(9) . ?
W12 O42 1.803(9) . ?
W12 O51 2.053(8) . ?
W12 O47 2.127(9) . ?
W12 O48 2.395(9) . ?
W13 O70 1.749(9) . ?
W13 O52 1.783(8) . ?
W13 O51 1.861(9) . ?
W13 O54 1.965(9) . ?
W13 O53 2.068(9) . ?
W13 O48 2.311(8) . ?
W14 O57 1.748(9) . ?
W14 O56 1.779(9) . ?
W14 O58 1.839(9) . ?
W14 O54 1.960(9) . ?
W14 O59 2.032(9) . ?
W14 O55 2.357(8) . ?
W15 O60 1.734(10) . ?
W15 O46 1.793(9) . ?
W15 O61 1.793(10) . ?
W15 O58 2.047(9) . ?
W15 O62 2.087(9) . ?
W15 O55 2.365(9) . ?
W16 O63 1.701(10) . ?
W16 O43 1.822(9) . ?
W16 O62 1.836(9) . ?
W16 O64 1.978(9) . ?
W16 O59 2.021(9) . ?
W16 O55 2.478(9) . ?
W17 O65 1.719(9) . ?
W17 O44 1.815(9) . ?
W17 O47 1.851(10) . ?
W17 O64 1.968(9) . ?
W17 O53 2.007(9) . ?
W17 O48 2.465(8) . ?
As1 O10 1.651(9) . ?
As1 O32 1.665(9) . ?
As1 O14 1.665(8) . ?
As1 O5 1.700(8) . ?
As2 O41 1.683(9) . ?
As2 O55 1.706(8) . ?
As2 O66 1.706(8) . ?
As2 O48 1.715(9) . ?
Ni1 N1 2.059(14) . ?
Ni1 N4 2.063(13) . ?
Ni1 N2 2.073(13) . ?
Ni1 N3 2.076(13) . ?
Ni1 O57 2.127(9) . ?
Ni1 O69 2.166(9) 2_756 ?
Ni2 O64 2.050(9) . ?
Ni2 N6 2.064(13) . ?
Ni2 N5 2.070(11) . ?
Ni2 O54 2.076(9) . ?
Ni2 O59 2.119(9) . ?
Ni2 O53 2.156(9) . ?
Ni3 O2W 2.025(11) . ?
Ni3 O70 2.029(9) 2_756 ?
Ni3 O4W 2.040(11) . ?
Ni3 O25 2.078(9) . ?
Ni3 O3W 2.078(11) . ?
Ni3 O1W 2.095(10) . ?
Ni4 N8 2.037(13) . ?
Ni4 N7 2.049(12) . ?
Ni4 O43 2.089(9) . ?
Ni4 O40 2.122(9) . ?
Ni4 O44 2.142(10) . ?
Ni4 O5W 2.178(10) . ?
Ni5 O42 1.985(10) . ?
Ni5 O6W 2.058(11) . ?
Ni5 O44 2.073(9) . ?
Ni5 O40 2.097(9) . ?
Ni5 O37 2.110(9) . ?
Ni5 O41 2.130(9) . ?
Ni6 O46 1.976(10) . ?
Ni6 O45 1.989(10) . ?
Ni6 O43 2.045(9) . ?
Ni6 O40 2.075(9) . ?
Ni6 O41 2.108(10) . ?
Ni6 O38 2.171(9) 2_655 ?
Ni7 O35 2.020(10) . ?
Ni7 O33 2.050(9) . ?
Ni7 N9 2.058(13) . ?
Ni7 N10 2.092(12) . ?
Ni7 O31 2.117(10) . ?
Ni7 O17 2.140(9) . ?
Ni8 O68 2.024(9) . ?
Ni8 O33 2.030(9) . ?
Ni8 O17 2.072(9) . ?
Ni8 O34 2.080(9) . ?
Ni8 O21 2.112(9) . ?
Ni8 O32 2.178(9) . ?
Ni9 O68 2.027(8) . ?
Ni9 O8W 2.048(10) . ?
Ni9 O39 2.056(9) 2_655 ?
Ni9 O7W 2.084(10) . ?
Ni9 O21 2.087(9) . ?
Ni9 O24 2.102(9) . ?
Ni10 O61 2.007(10) . ?
Ni10 O68 2.021(9) . ?
Ni10 O24 2.070(9) . ?
Ni10 O26 2.071(8) . ?
Ni10 O66 2.147(8) . ?
Ni10 O32 2.148(9) . ?
Ni11 O49 1.979(10) . ?
Ni11 O33 1.990(9) . ?
Ni11 O28 2.055(9) . ?
Ni11 O31 2.063(9) . ?
Ni11 O66 2.153(9) . ?
Ni11 O32 2.186(9) . ?
Ni12 O52 1.981(8) . ?
Ni12 O56 2.009(9) . ?
Ni12 O26 2.102(9) . ?
Ni12 O9W 2.104(9) . ?
Ni12 O28 2.121(9) . ?
Ni12 O66 2.144(8) . ?
O34 W11 1.817(9) 2_655 ?
O38 Ni6 2.171(9) 2_655 ?
O38 W11 2.315(9) 2_655 ?
O39 Ni9 2.056(9) 2_655 ?
O45 W10 1.840(9) 2_655 ?
O69 Ni1 2.166(9) 2_756 ?
O70 Ni3 2.029(9) 2_756 ?
N1 C1 1.53(2) . ?
N1 H1A 0.9000 . ?
N1 H1B 0.9000 . ?
N2 C2 1.46(2) . ?
N2 H2A 0.9000 . ?
N2 H2B 0.9000 . ?
N3 C3 1.49(2) . ?
N3 H3A 0.9000 . ?
N3 H3B 0.9000 . ?
N4 C4 1.54(2) . ?
N4 H4A 0.9000 . ?
N4 H4B 0.9000 . ?
N5 C5 1.435(18) . ?
N5 H5A 0.9000 . ?
N5 H5B 0.9000 . ?
N6 C6 1.45(2) . ?
N6 H6A 0.9000 . ?
N6 H6B 0.9000 . ?
N7 C7 1.53(2) . ?
N7 H7A 0.9000 . ?
N7 H7B 0.9000 . ?
N8 C8 1.43(2) . ?
N8 H8A 0.9000 . ?
N8 H8B 0.9000 . ?
N9 C9 1.41(3) . ?
N9 H9A 0.9000 . ?
N9 H9B 0.9000 . ?
N10 C10 1.44(2) . ?
N10 H10A 0.9000 . ?
N10 H10B 0.9000 . ?
N11 C11 1.51(3) . ?
N11 H11C 0.8600 . ?
N11 H11D 0.8600 . ?
N12 C12 1.55(3) . ?
N12 H12C 0.8600 . ?
N12 H12D 0.8600 . ?
C1 C2 1.49(3) . ?
C1 H1C 0.9700 . ?
C1 H1D 0.9700 . ?
C2 H2C 0.9700 . ?
C2 H2D 0.9700 . ?
C3 C4 1.44(3) . ?
C3 H3C 0.9700 . ?
C3 H3D 0.9700 . ?
C4 H4C 0.9700 . ?
C4 H4D 0.9700 . ?
C5 C6 1.52(2) . ?
C5 H5C 0.9700 . ?
C5 H5D 0.9700 . ?
C6 H6C 0.9700 . ?
C6 H6D 0.9700 . ?
C7 C8 1.53(3) . ?
C7 H7C 0.9700 . ?
C7 H7D 0.9700 . ?
C8 H8C 0.9700 . ?
C8 H8D 0.9700 . ?
C9 C10 1.490(10) . ?
C9 H9C 0.9700 . ?
C9 H9D 0.9700 . ?
C10 H10C 0.9700 . ?
C10 H10D 0.9700 . ?
C11 C12 1.507(10) . ?
C11 H11A 0.9700 . ?
C11 H11B 0.9700 . ?
C12 H12A 0.9700 . ?
C12 H12B 0.9700 . ?

loop_
_geom_hbond_atom_site_label_D
_geom_hbond_atom_site_label_H
_geom_hbond_atom_site_label_A
_geom_hbond_distance_DH
_geom_hbond_distance_HA
_geom_hbond_distance_DA
_geom_hbond_angle_DHA
_geom_hbond_site_symmetry_A
N1 H1A O29 0.90 2.43 3.198(16) 143.8 2_756
N1 H1B O14W 0.90 2.31 3.15(3) 154.7 2_766
N2 H2A O23 0.90 2.54 3.288(16) 141.5 2_656
N2 H2B O52 0.90 2.45 3.338(16) 167.3 2_756
N3 H3A O58 0.90 2.40 3.060(16) 130.6 .
N3 H3B O2 0.90 2.36 3.134(16) 144.3 2_656
N3 H3B O23 0.90 2.55 3.106(17) 120.7 2_656
N4 H4A O11W 0.90 2.21 3.11(2) 173.6 2_756
N4 H4B O59 0.90 2.23 3.082(16) 158.2 .
N5 H5A O9W 0.90 2.61 3.119(14) 116.9 2_756
N5 H5B O25 0.90 2.33 3.194(15) 159.9 2_756
N6 H6A O12 0.90 2.21 2.970(16) 141.3 1_665
N7 H7A O17W 0.90 2.32 3.14(3) 151.1 1_665
N7 H7B O12 0.90 2.31 2.921(16) 125.2 1_665
N7 H7B O65 0.90 2.61 3.357(18) 141.1 .
N8 H8A O6W 0.90 2.11 2.961(18) 156.9 .
N8 H8B O20 0.90 2.16 2.920(16) 142.3 2_655
N9 H9A O42 0.90 2.41 3.110(17) 134.5 .
N9 H9A O12W 0.90 2.56 3.27(2) 136.5 2_755
N10 H10A O30 0.90 2.43 3.229(17) 147.4 .
N10 H10A O18 0.90 2.60 3.095(17) 115.8 .
N10 H10B O16 0.90 2.34 3.034(16) 134.1 .
N11 H11C O13W 0.86 2.24 2.81(2) 123.4 1_455
N11 H11D O60 0.86 2.19 2.92(2) 142.1 .
N12 H12C O18W 0.86 2.15 2.77(4) 128.0 .
N12 H12D O30 0.86 2.44 2.965(19) 120.1 1_565
N12 H12D O16 0.86 2.58 3.35(2) 148.3 2_655
